data_1567221
loop_
_publ_author_name
'Sharutin, V. V.'
'Sharutina, O. K.'
'Bondar', E. A.'
'Pakusina, A. P.'
'Adonin, N. Yu.'
'Starichenko, V. F.'
'Fukin, G. K.'
'Zakharov, L. N.'

_publ_section_title
;
 Tetraphenylantimony Pentafluorobenzoate and Tetra-p-Tolylantimony
 Nitrate: Syntheses and Structures
;
_journal_issue 6
_journal_name_full 'Russian Journal of Coordination Chemistry'
_journal_page_first 393
_journal_page_last 397
_journal_paper_doi 10.1023/A:1011335724711
_journal_volume 27
_journal_year 2001
_chemical_formula_moiety 'C28 H28 N O3 Sb'
_chemical_formula_sum 'C28 H28 N O3 Sb'
_chemical_name_common
;
Nitrato-tetra-p-tolyl-antimony(V)
;
_chemical_name_systematic
;
Nitrato-tetrakis(4-methylphenyl)antimony(V)
;
_space_group_crystal_system monoclinic
_space_group_IT_number 14
_space_group_name_Hall '-P 2ybc'
_space_group_name_H-M_alt 'P 1 21/c 1'
_symmetry_Int_Tables_number 14
_symmetry_space_group_name_H-M 'P 1 21/c 1'
_audit_creation_method 'manually at INEOS RAS'
_cell_angle_alpha 90
_cell_angle_beta 112.03(3)
_cell_angle_gamma 90
_cell_formula_units_Z 4
_cell_length_a 9.874(2)
_cell_length_b 22.905(5)
_cell_length_c 12.325(3)
_cell_volume 2584.0(11)
_diffrn_ambient_temperature 295
_diffrn_radiation_probe x-ray
_diffrn_radiation_type MoK\a
_exptl_crystal_density_diffrn 1.409
_refine_ls_R_factor_gt 0.040
_refine_ls_wR_factor_ref 0.101
_cod_data_source_file R18-19old.cif
_cod_data_source_block compound_R18old
_cod_original_cell_volume 2584(1)
_cod_original_sg_symbol_H-M 'P 21/c'
_cod_database_code 1567221

loop_
_symmetry_equiv_pos_site_id
_symmetry_equiv_pos_as_xyz
1 x,y,z
2 -x,1/2+y,1/2-z
3 -x,-y,-z
4 x,-1/2-y,-1/2+z

loop_
_atom_site_label
_atom_site_type_symbol
_atom_site_fract_x
_atom_site_fract_y
_atom_site_fract_z
_atom_site_U_iso_or_equiv
Sb(1) Sb 0.0027(1) 0.6537(1) 0.7452(1) 0.055(1)
N(1) N -0.3180(6) 0.6300(2) 0.4724(4) 0.066(1)
O(1) O -0.1877(5) 0.6265(2) 0.5308(3) 0.079(1)
O(2) O -0.3994(5) 0.6635(2) 0.5008(4) 0.088(1)
O(3) O -0.3713(5) 0.6000(2) 0.3820(4) 0.101(2)
C(1) C 0.1715(6) 0.6679(2) 0.9100(4) 0.060(1)
C(2) C 0.1540(7) 0.6623(3) 1.0162(5) 0.065(1)
C(3) C 0.2660(7) 0.6798(3) 1.1186(5) 0.072(2)
C(4) C 0.3944(6) 0.7040(3) 1.1218(5) 0.070(2)
C(5) C 0.4112(7) 0.7092(4) 1.0160(6) 0.090(2)
C(6) C 0.3023(7) 0.6906(3) 0.9114(6) 0.079(2)
C(7) C 0.5082(7) 0.7266(3) 1.2314(5) 0.091(2)
C(8) C -0.0732(6) 0.7398(2) 0.7054(4) 0.053(1)
C(9) C -0.1423(6) 0.7605(3) 0.5920(5) 0.061(1)
C(10) C -0.1854(7) 0.8170(3) 0.5758(6) 0.069(2)
C(11) C -0.1653(6) 0.8555(2) 0.6667(5) 0.067(2)
C(12) C -0.0971(7) 0.8344(3) 0.7791(6) 0.069(2)
C(13) C -0.0486(7) 0.7778(3) 0.7983(5) 0.069(2)
C(14) C -0.2184(10) 0.9182(3) 0.6469(7) 0.110(3)
C(15) C -0.1396(6) 0.5974(2) 0.7845(4) 0.056(1)
C(16) C -0.0875(7) 0.5458(3) 0.8431(5) 0.069(2)
C(17) C -0.1816(8) 0.5087(3) 0.8685(5) 0.076(2)
C(18) C -0.3258(8) 0.5217(3) 0.8375(5) 0.074(2)
C(19) C -0.3755(8) 0.5724(4) 0.7811(5) 0.075(2)
C(20) C -0.2842(7) 0.6111(3) 0.7543(5) 0.065(1)
C(21) C -0.4285(8) 0.4795(3) 0.8635(6) 0.103(2)
C(22) C 0.1144(5) 0.6189(2) 0.6453(4) 0.056(1)
C(23) C 0.1870(7) 0.6550(3) 0.5967(5) 0.063(1)
C(24) C 0.2569(7) 0.6305(3) 0.5286(5) 0.069(2)
C(25) C 0.2557(6) 0.5721(3) 0.5095(5) 0.072(2)
C(26) C 0.1858(8) 0.5367(3) 0.5609(6) 0.082(2)
C(27) C 0.1143(7) 0.5591(3) 0.6283(5) 0.071(2)
C(28) C 0.3277(9) 0.5464(4) 0.4309(7) 0.123(3)
